data_9017370
loop_
_publ_author_name
'Bensch, W.'
'Gunther, J. R.'

_publ_section_title
;
 The crystal structure of beta-zinc selenite
;
_journal_name_full 'Zeitschrift fur Kristallographie'
_journal_page_first 291
_journal_page_last 295
_journal_volume 174
_journal_year 1986
_chemical_compound_source Synthetic
_chemical_formula_sum 'O3 Se Zn'
_chemical_name_mineral Zincomenite
_space_group_IT_number 61
_space_group_name_Hall '-P 2ac 2ab'
_space_group_name_H-M_alt 'P b c a'
_symmetry_space_group_name_H-M 'P b c a'
_cell_angle_alpha 90
_cell_angle_beta 90
_cell_angle_gamma 90
_cell_length_a 7.188
_cell_length_b 6.225
_cell_length_c 11.976
_cell_formula_units_Z 8
_cell_volume 535.870
_database_code_amcsd 0020210
_exptl_crystal_density_diffrn 4.768
_cod_data_source_file inputs/fixed/downloads/13/13053.cif
_cod_data_source_block 13053
_cod_original_formula_sum 'Zn Se O3'
_cod_database_code 9017370

loop_
_space_group_symop_operation_xyz
x,y,z
x,1/2-y,1/2+z
-x,1/2+y,1/2-z
1/2-x,1/2+y,z
1/2+x,1/2-y,-z
1/2+x,y,1/2-z
1/2-x,-y,1/2+z
-x,-y,-z

loop_
_atom_site_aniso_label
_atom_site_aniso_U_11
_atom_site_aniso_U_22
_atom_site_aniso_U_33
_atom_site_aniso_U_12
_atom_site_aniso_U_13
_atom_site_aniso_U_23
Zn 0.01400 0.00900 0.00800 0.00200 -0.00100 0.00100
Se 0.01000 0.00600 0.00700 0.00000 -0.00100 0.00000
O1 0.01200 0.01100 0.01300 -0.00400 -0.00200 0.00100
O2 0.02700 0.00600 0.00900 -0.00400 0.00300 -0.00300
O3 0.01800 0.00800 0.01100 0.00000 0.00000 0.00300

loop_
_atom_site_label
_atom_site_fract_x
_atom_site_fract_y
_atom_site_fract_z
_atom_site_U_iso_or_equiv
Zn 0.60740 0.36480 0.59570 0.01000
Se 0.54450 0.38820 0.85750 0.00800
O1 0.65180 0.01540 0.59320 0.01200
O2 0.53110 0.33980 0.43450 0.01400
O3 0.46570 0.29800 0.73400 0.01200

loop_
_cod_related_entry_id
_cod_related_entry_database
_cod_related_entry_code
1 AMCSD 0020210
